data_4301349
loop_
_publ_author_name
'Mikinao Ito'
'Mai Kotera'
'Yumei Song'
'Tsuyoshi Matsumoto'
'Kazuyuki Tatsumi'

_publ_section_title
;
Structural Models for the Active Site of Acetyl-CoA Synthase: Synthesis of
Dinuclear Nickel Complexes Having Thiolate, Isocyanide, and Thiourea on the
NipSite
;
_journal_name_full 'Inorganic Chemistry'
_journal_page_first 1250
_journal_page_last 1256
_journal_paper_doi 10.1021/ic801967e
_journal_volume 48
_journal_year 2009
_chemical_formula_moiety 'C25 H38 N2 Ni2 S4 '
_chemical_formula_sum 'C25 H38 N2 Ni2 S4'
_chemical_formula_weight 612.23
_space_group_IT_number 14
_symmetry_cell_setting monoclinic
_symmetry_Int_Tables_number 14
_symmetry_space_group_name_Hall '-P 2yn'
_symmetry_space_group_name_H-M 'P 1 21/n 1'
_cell_angle_alpha 90.0000
_cell_angle_beta 102.783(10)
_cell_angle_gamma 90.0000
_cell_formula_units_Z 4
_cell_length_a 12.112(8)
_cell_length_b 11.209(7)
_cell_length_c 20.902(14)
_cell_measurement_reflns_used 5985
_cell_measurement_temperature 173.1
_cell_measurement_theta_max 27.5
_cell_measurement_theta_min 3.1
_cell_volume 2767(3)
_computing_cell_refinement CrystalClear
_computing_data_collection CrystalClear
_computing_data_reduction CrystalStructure
_computing_publication_material 'CrystalStructure 3.8'
_computing_structure_refinement SHELXL
_computing_structure_solution SIR92
_diffrn_detector_area_resol_mean 7.31
_diffrn_measured_fraction_theta_full 0.993
_diffrn_measured_fraction_theta_max 0.993
_diffrn_measurement_device_type 'Rigaku Saturn'
_diffrn_measurement_method \w
_diffrn_radiation_type 'Mo K\a'
_diffrn_radiation_wavelength 0.71070
_diffrn_reflns_av_R_equivalents 0.043
_diffrn_reflns_limit_h_max 15
_diffrn_reflns_limit_h_min -14
_diffrn_reflns_limit_k_max 13
_diffrn_reflns_limit_k_min -14
_diffrn_reflns_limit_l_max 27
_diffrn_reflns_limit_l_min -26
_diffrn_reflns_number 21850
_diffrn_reflns_theta_full 27.48
_diffrn_reflns_theta_max 27.48
_exptl_absorpt_coefficient_mu 1.679
_exptl_absorpt_correction_T_max 0.715
_exptl_absorpt_correction_T_min 0.635
_exptl_absorpt_correction_type multi-scan
_exptl_absorpt_process_details 'Jacobson, R. (1998) Private communication'
_exptl_crystal_colour red-brown
_exptl_crystal_density_diffrn 1.469
_exptl_crystal_density_method 'not measured'
_exptl_crystal_description block
_exptl_crystal_F_000 1288.00
_exptl_crystal_size_max 0.20
_exptl_crystal_size_mid 0.20
_exptl_crystal_size_min 0.20
_refine_diff_density_max 0.91
_refine_diff_density_min -0.55
_refine_ls_extinction_method none
_refine_ls_goodness_of_fit_ref 1.194
_refine_ls_hydrogen_treatment refall
_refine_ls_number_parameters 299
_refine_ls_number_reflns 6315
_refine_ls_R_factor_gt 0.0614
_refine_ls_shift/su_max 0.0010
_refine_ls_structure_factor_coef Fsqd
_refine_ls_weighting_details 'w = 1/[\s^2^(Fo^2^)+(0.0327P)^2^+7.3041P] where P=(Fo^2^+2Fc^2^)/3'
_refine_ls_weighting_scheme calc
_refine_ls_wR_factor_ref 0.1273
_reflns_number_gt 4973
_reflns_number_total 6315
_reflns_threshold_expression F^2^>2.0\s(F^2^)
_cod_data_source_file ic801967e_si_001_3.cif
_cod_data_source_block complex2b
_cod_original_cell_volume 2768(3)
_cod_original_formula_sum 'C25 H38 N2 Ni2 S4 '
_cod_database_code 4301349

loop_
_symmetry_equiv_pos_site_id
_symmetry_equiv_pos_as_xyz
1 +X,+Y,+Z
2 1/2-X,1/2+Y,1/2-Z
3 -X,-Y,-Z
4 1/2+X,1/2-Y,1/2+Z

loop_
_atom_site_label
_atom_site_type_symbol
_atom_site_fract_x
_atom_site_fract_y
_atom_site_fract_z
_atom_site_U_iso_or_equiv
_atom_site_adp_type
_atom_site_occupancy
_atom_site_symmetry_multiplicity
_atom_site_calc_flag
_atom_site_refinement_flags
_atom_site_disorder_assembly
_atom_site_disorder_group
Ni(1) Ni 0.50527(4) 0.86315(5) 0.74510(2) 0.02422(13) Uani 1.00 1 d . . .
Ni(2) Ni 0.68905(4) 0.87128(5) 0.84825(2) 0.02551(14) Uani 1.00 1 d . . .
S(1) S 0.59840(9) 1.02001(9) 0.78614(5) 0.0304(2) Uani 1.00 1 d . . .
S(2) S 0.50780(9) 0.83953(10) 0.84857(5) 0.0301(2) Uani 1.00 1 d . . .
S(3) S 0.84404(9) 0.90523(11) 0.81490(6) 0.0356(2) Uani 1.00 1 d . . .
S(4) S 0.76169(9) 0.72882(10) 0.91633(6) 0.0335(2) Uani 1.00 1 d . . .
N(1) N 0.5268(2) 0.9084(3) 0.65696(17) 0.0282(7) Uani 1.00 1 d . . .
N(2) N 0.4278(2) 0.7063(3) 0.72548(16) 0.0267(7) Uani 1.00 1 d . . .
C(1) C 0.6551(3) 1.0663(4) 0.7162(2) 0.0365(10) Uani 1.00 1 d . . .
C(2) C 0.6406(3) 0.9664(4) 0.6667(2) 0.0349(10) Uani 1.00 1 d . . .
C(3) C 0.5267(3) 0.8079(4) 0.6100(2) 0.0345(9) Uani 1.00 1 d . . .
C(4) C 0.4277(3) 0.7233(4) 0.6047(2) 0.0368(10) Uani 1.00 1 d . . .
C(5) C 0.4402(3) 0.6437(3) 0.6640(2) 0.0331(9) Uani 1.00 1 d . . .
C(6) C 0.4829(3) 0.6294(4) 0.7819(2) 0.0340(9) Uani 1.00 1 d . . .
C(7) C 0.4739(3) 0.6809(4) 0.8468(2) 0.0351(10) Uani 1.00 1 d . . .
C(8) C 0.4315(3) 0.9953(3) 0.6304(2) 0.0330(9) Uani 1.00 1 d . . .
C(9) C 0.4295(4) 1.0479(4) 0.5633(2) 0.0420(11) Uani 1.00 1 d . . .
C(10) C 0.3036(3) 0.7244(4) 0.7229(2) 0.0322(9) Uani 1.00 1 d . . .
C(11) C 0.2354(4) 0.6134(4) 0.7282(2) 0.0458(12) Uani 1.00 1 d . . .
C(12) C 0.9741(3) 0.8679(3) 0.8675(2) 0.0291(8) Uani 1.00 1 d . . .
C(13) C 1.0608(3) 0.8275(4) 0.8384(2) 0.0338(9) Uani 1.00 1 d . . .
C(14) C 1.1705(4) 0.8156(4) 0.8759(2) 0.0418(11) Uani 1.00 1 d . . .
C(15) C 1.1979(3) 0.8391(4) 0.9431(2) 0.0380(10) Uani 1.00 1 d . . .
C(16) C 1.1117(3) 0.8760(4) 0.9716(2) 0.0357(10) Uani 1.00 1 d . . .
C(17) C 1.0022(3) 0.8899(3) 0.9346(2) 0.0337(9) Uani 1.00 1 d . . .
C(18) C 1.3175(4) 0.8237(5) 0.9833(2) 0.0568(14) Uani 1.00 1 d . . .
C(19) C 0.6853(3) 0.7193(3) 0.97911(19) 0.0275(8) Uani 1.00 1 d . . .
C(20) C 0.6500(3) 0.8187(4) 1.0088(2) 0.0309(9) Uani 1.00 1 d . . .
C(21) C 0.5922(3) 0.8065(4) 1.0591(2) 0.0338(9) Uani 1.00 1 d . . .
C(22) C 0.5686(3) 0.6944(4) 1.0815(2) 0.0348(10) Uani 1.00 1 d . . .
C(23) C 0.6062(3) 0.5970(4) 1.0527(2) 0.0366(10) Uani 1.00 1 d . . .
C(24) C 0.6620(3) 0.6068(4) 1.0019(2) 0.0335(9) Uani 1.00 1 d . . .
C(25) C 0.5031(5) 0.6813(5) 1.1345(2) 0.0545(14) Uani 1.00 1 d . . .
H(13) H 1.0447 0.8082 0.7931 0.041 Uiso 1.00 1 c R . .
H(14) H 1.2288 0.7906 0.8550 0.050 Uiso 1.00 1 c R . .
H(16) H 1.1272 0.8922 1.0173 0.043 Uiso 1.00 1 c R . .
H(17) H 0.9445 0.9154 0.9558 0.040 Uiso 1.00 1 c R . .
H(20) H 0.6655 0.8962 0.9946 0.037 Uiso 1.00 1 c R . .
H(21) H 0.5685 0.8758 1.0785 0.041 Uiso 1.00 1 c R . .
H(23) H 0.5934 0.5198 1.0682 0.044 Uiso 1.00 1 c R . .
H(24) H 0.6846 0.5369 0.9825 0.040 Uiso 1.00 1 c R . .
H(1A) H 0.6147 1.1383 0.6958 0.044 Uiso 1.00 1 c R . .
H(1B) H 0.7364 1.0862 0.7310 0.044 Uiso 1.00 1 c R . .
H(2A) H 0.6507 0.9984 0.6242 0.042 Uiso 1.00 1 c R . .
H(2B) H 0.7001 0.9057 0.6817 0.042 Uiso 1.00 1 c R . .
H(3A) H 0.5979 0.7622 0.6241 0.041 Uiso 1.00 1 c R . .
H(3B) H 0.5256 0.8414 0.5661 0.041 Uiso 1.00 1 c R . .
H(4A) H 0.3569 0.7701 0.5997 0.044 Uiso 1.00 1 c R . .
H(4B) H 0.4215 0.6733 0.5650 0.044 Uiso 1.00 1 c R . .
H(5A) H 0.3827 0.5797 0.6540 0.040 Uiso 1.00 1 c R . .
H(5B) H 0.5157 0.6055 0.6721 0.040 Uiso 1.00 1 c R . .
H(6A) H 0.5639 0.6192 0.7813 0.041 Uiso 1.00 1 c R . .
H(6B) H 0.4470 0.5496 0.7768 0.041 Uiso 1.00 1 c R . .
H(7A) H 0.5270 0.6393 0.8827 0.042 Uiso 1.00 1 c R . .
H(7B) H 0.3961 0.6696 0.8534 0.042 Uiso 1.00 1 c R . .
H(8A) H 0.3586 0.9539 0.6285 0.040 Uiso 1.00 1 c R . .
H(8B) H 0.4361 1.0618 0.6621 0.040 Uiso 1.00 1 c R . .
H(10A) H 0.2695 0.7647 0.6810 0.039 Uiso 1.00 1 c R . .
H(10B) H 0.2963 0.7792 0.7589 0.039 Uiso 1.00 1 c R . .
H(9A) H 0.5019 1.0873 0.5638 0.050 Uiso 1.00 1 c R . .
H(9B) H 0.3680 1.1063 0.5522 0.050 Uiso 1.00 1 c R . .
H(9C) H 0.4172 0.9840 0.5304 0.050 Uiso 1.00 1 c R . .
H(11A) H 0.2425 0.5574 0.6933 0.055 Uiso 1.00 1 c R . .
H(11B) H 0.1557 0.6349 0.7237 0.055 Uiso 1.00 1 c R . .
H(11C) H 0.2639 0.5758 0.7710 0.055 Uiso 1.00 1 c R . .
H(18A) H 1.3237 0.8598 1.0266 0.068 Uiso 1.00 1 c R . .
H(18B) H 1.3707 0.8627 0.9609 0.068 Uiso 1.00 1 c R . .
H(18C) H 1.3355 0.7385 0.9883 0.068 Uiso 1.00 1 c R . .
H(25A) H 0.4433 0.6216 1.1211 0.065 Uiso 1.00 1 c R . .
H(25B) H 0.4691 0.7581 1.1416 0.065 Uiso 1.00 1 c R . .
H(25C) H 0.5544 0.6555 1.1752 0.065 Uiso 1.00 1 c R . .

loop_
_atom_site_aniso_label
_atom_site_aniso_U_11
_atom_site_aniso_U_22
_atom_site_aniso_U_33
_atom_site_aniso_U_12
_atom_site_aniso_U_13
_atom_site_aniso_U_23
Ni(1) 0.0233(2) 0.0244(2) 0.0253(2) 0.0016(2) 0.0060(2) 0.0030(2)
Ni(2) 0.0219(2) 0.0272(2) 0.0273(2) 0.0000(2) 0.0053(2) 0.0024(2)
S(1) 0.0287(5) 0.0240(5) 0.0375(5) 0.0018(4) 0.0053(4) 0.0009(4)
S(2) 0.0248(5) 0.0384(6) 0.0278(4) 0.0013(4) 0.0073(4) 0.0040(4)
S(3) 0.0243(5) 0.0456(6) 0.0367(5) -0.0021(4) 0.0059(4) 0.0115(5)
S(4) 0.0276(5) 0.0362(6) 0.0378(5) 0.0062(4) 0.0099(4) 0.0090(4)
N(1) 0.0284(18) 0.0271(17) 0.0306(17) 0.0039(14) 0.0097(14) 0.0050(14)
N(2) 0.0200(16) 0.0283(18) 0.0302(17) 0.0036(13) 0.0019(13) 0.0057(14)
C(1) 0.032(2) 0.034(2) 0.043(2) -0.0048(18) 0.0057(19) 0.011(2)
C(2) 0.030(2) 0.041(2) 0.035(2) 0.0014(19) 0.0102(18) 0.013(2)
C(3) 0.039(2) 0.034(2) 0.032(2) 0.0089(19) 0.0111(18) 0.0000(18)
C(4) 0.032(2) 0.040(2) 0.037(2) 0.0014(19) 0.0055(19) -0.008(2)
C(5) 0.036(2) 0.027(2) 0.036(2) 0.0010(17) 0.0067(18) -0.0075(18)
C(6) 0.027(2) 0.031(2) 0.042(2) 0.0011(17) 0.0024(18) 0.0100(19)
C(7) 0.025(2) 0.043(2) 0.036(2) -0.0086(18) 0.0039(17) 0.014(2)
C(8) 0.033(2) 0.029(2) 0.038(2) 0.0034(17) 0.0098(18) 0.0046(18)
C(9) 0.049(2) 0.036(2) 0.040(2) 0.002(2) 0.007(2) 0.010(2)
C(10) 0.022(2) 0.039(2) 0.034(2) 0.0019(17) 0.0028(17) 0.0005(19)
C(11) 0.033(2) 0.055(3) 0.048(2) -0.009(2) 0.005(2) 0.008(2)
C(12) 0.030(2) 0.024(2) 0.034(2) -0.0055(16) 0.0084(17) 0.0016(17)
C(13) 0.034(2) 0.037(2) 0.033(2) 0.0026(18) 0.0122(18) 0.0036(19)
C(14) 0.038(2) 0.049(2) 0.044(2) 0.011(2) 0.019(2) 0.009(2)
C(15) 0.027(2) 0.042(2) 0.044(2) 0.0059(19) 0.0053(19) 0.006(2)
C(16) 0.035(2) 0.038(2) 0.033(2) -0.0002(19) 0.0045(18) -0.0048(19)
C(17) 0.029(2) 0.032(2) 0.038(2) 0.0023(18) 0.0044(18) -0.0059(19)
C(18) 0.032(2) 0.074(4) 0.060(3) 0.009(2) -0.001(2) 0.011(3)
C(19) 0.0219(19) 0.031(2) 0.0270(19) 0.0016(16) -0.0005(15) 0.0027(16)
C(20) 0.026(2) 0.029(2) 0.034(2) -0.0048(17) 0.0014(17) 0.0011(18)
C(21) 0.030(2) 0.038(2) 0.032(2) 0.0038(18) 0.0039(17) 0.0002(19)
C(22) 0.032(2) 0.044(2) 0.027(2) -0.0033(19) 0.0023(17) 0.0014(19)
C(23) 0.041(2) 0.038(2) 0.029(2) -0.004(2) 0.0042(18) 0.0123(19)
C(24) 0.032(2) 0.037(2) 0.029(2) -0.0049(18) 0.0003(17) 0.0017(18)
C(25) 0.065(3) 0.067(3) 0.037(2) -0.005(2) 0.022(2) 0.003(2)

loop_
_atom_type_symbol
_atom_type_description
_atom_type_scat_dispersion_real
_atom_type_scat_dispersion_imag
_atom_type_scat_source
C C 0.003 0.002
;
International Tables for Crystallography
(1992, Vol. C, Tables 4.2.6.8 and 6.1.1.4)
;
H H 0.000 0.000
;
International Tables for Crystallography
(1992, Vol. C, Table 6.1.1.4)
;
N N 0.006 0.003
;
International Tables for Crystallography
(1992, Vol. C, Tables 4.2.6.8 and 6.1.1.4)
;
Ni Ni 0.339 1.112
;
International Tables for Crystallography
(1992, Vol. C, Tables 4.2.6.8 and 6.1.1.4)
;
S S 0.125 0.123
;
International Tables for Crystallography
(1992, Vol. C, Tables 4.2.6.8 and 6.1.1.4)
;

loop_
_geom_angle_atom_site_label_1
_geom_angle_atom_site_label_2
_geom_angle_atom_site_label_3
_geom_angle
_geom_angle_publ_flag
_geom_angle_site_symmetry_1
_geom_angle_site_symmetry_2
_geom_angle_site_symmetry_3
Ni(2) Ni(1) S(1) 52.99(2) yes . . .
Ni(2) Ni(1) S(2) 52.40(3) yes . . .
Ni(2) Ni(1) N(1) 118.19(9) yes . . .
Ni(2) Ni(1) N(2) 117.10(8) yes . . .
S(1) Ni(1) S(2) 79.21(4) yes . . .
S(1) Ni(1) N(1) 89.80(10) yes . . .
S(1) Ni(1) N(2) 168.59(9) yes . . .
S(2) Ni(1) N(1) 168.64(10) yes . . .
S(2) Ni(1) N(2) 89.98(10) yes . . .
N(1) Ni(1) N(2) 100.78(14) yes . . .
Ni(1) Ni(2) S(1) 50.25(2) yes . . .
Ni(1) Ni(2) S(2) 50.65(2) yes . . .
Ni(1) Ni(2) S(3) 111.26(3) yes . . .
Ni(1) Ni(2) S(4) 128.87(3) yes . . .
S(1) Ni(2) S(2) 76.34(4) yes . . .
S(1) Ni(2) S(3) 91.78(4) yes . . .
S(1) Ni(2) S(4) 172.82(5) yes . . .
S(2) Ni(2) S(3) 161.91(4) yes . . .
S(2) Ni(2) S(4) 97.83(4) yes . . .
S(3) Ni(2) S(4) 94.86(4) yes . . .
Ni(1) S(1) Ni(2) 76.76(3) yes . . .
Ni(1) S(1) C(1) 99.74(14) yes . . .
Ni(2) S(1) C(1) 116.88(15) yes . . .
Ni(1) S(2) Ni(2) 76.95(4) yes . . .
Ni(1) S(2) C(7) 98.33(15) yes . . .
Ni(2) S(2) C(7) 111.94(15) yes . . .
Ni(2) S(3) C(12) 118.33(16) yes . . .
Ni(2) S(4) C(19) 108.99(14) yes . . .
Ni(1) N(1) C(2) 106.9(2) yes . . .
Ni(1) N(1) C(3) 115.9(2) yes . . .
Ni(1) N(1) C(8) 105.0(2) yes . . .
C(2) N(1) C(3) 106.5(3) yes . . .
C(2) N(1) C(8) 111.9(3) yes . . .
C(3) N(1) C(8) 110.7(3) yes . . .
Ni(1) N(2) C(5) 117.2(2) yes . . .
Ni(1) N(2) C(6) 103.8(2) yes . . .
Ni(1) N(2) C(10) 108.0(2) yes . . .
C(5) N(2) C(6) 107.1(3) yes . . .
C(5) N(2) C(10) 108.7(3) yes . . .
C(6) N(2) C(10) 112.0(3) yes . . .
S(1) C(1) C(2) 109.4(3) yes . . .
N(1) C(2) C(1) 112.3(3) yes . . .
N(1) C(3) C(4) 114.0(3) yes . . .
C(3) C(4) C(5) 112.1(3) yes . . .
N(2) C(5) C(4) 114.6(3) yes . . .
N(2) C(6) C(7) 112.5(3) yes . . .
S(2) C(7) C(6) 109.5(3) yes . . .
N(1) C(8) C(9) 116.3(4) yes . . .
N(2) C(10) C(11) 116.4(3) yes . . .
S(3) C(12) C(13) 117.3(3) yes . . .
S(3) C(12) C(17) 125.0(3) yes . . .
C(13) C(12) C(17) 117.1(3) yes . . .
C(12) C(13) C(14) 120.1(4) yes . . .
C(13) C(14) C(15) 122.2(4) yes . . .
C(14) C(15) C(16) 117.3(4) yes . . .
C(14) C(15) C(18) 121.5(4) yes . . .
C(16) C(15) C(18) 121.3(4) yes . . .
C(15) C(16) C(17) 121.0(4) yes . . .
C(12) C(17) C(16) 122.2(4) yes . . .
S(4) C(19) C(20) 123.1(3) yes . . .
S(4) C(19) C(24) 119.0(3) yes . . .
C(20) C(19) C(24) 117.8(4) yes . . .
C(19) C(20) C(21) 120.9(4) yes . . .
C(20) C(21) C(22) 121.2(4) yes . . .
C(21) C(22) C(23) 117.2(4) yes . . .
C(21) C(22) C(25) 121.1(4) yes . . .
C(23) C(22) C(25) 121.7(4) yes . . .
C(22) C(23) C(24) 122.7(4) yes . . .
C(19) C(24) C(23) 120.2(4) yes . . .
S(1) C(1) H(1A) 109.8 no . . .
S(1) C(1) H(1B) 109.8 no . . .
C(2) C(1) H(1A) 109.8 no . . .
C(2) C(1) H(1B) 109.8 no . . .
H(1A) C(1) H(1B) 108.3 no . . .
N(1) C(2) H(2A) 109.1 no . . .
N(1) C(2) H(2B) 109.1 no . . .
C(1) C(2) H(2A) 109.1 no . . .
C(1) C(2) H(2B) 109.1 no . . .
H(2A) C(2) H(2B) 107.9 no . . .
N(1) C(3) H(3A) 108.8 no . . .
N(1) C(3) H(3B) 108.8 no . . .
C(4) C(3) H(3A) 108.7 no . . .
C(4) C(3) H(3B) 108.8 no . . .
H(3A) C(3) H(3B) 107.7 no . . .
C(3) C(4) H(4A) 109.2 no . . .
C(3) C(4) H(4B) 109.2 no . . .
C(5) C(4) H(4A) 109.2 no . . .
C(5) C(4) H(4B) 109.2 no . . .
H(4A) C(4) H(4B) 107.9 no . . .
N(2) C(5) H(5A) 108.6 no . . .
N(2) C(5) H(5B) 108.6 no . . .
C(4) C(5) H(5A) 108.6 no . . .
C(4) C(5) H(5B) 108.6 no . . .
H(5A) C(5) H(5B) 107.6 no . . .
N(2) C(6) H(6A) 109.1 no . . .
N(2) C(6) H(6B) 109.1 no . . .
C(7) C(6) H(6A) 109.1 no . . .
C(7) C(6) H(6B) 109.1 no . . .
H(6A) C(6) H(6B) 107.8 no . . .
S(2) C(7) H(7A) 109.8 no . . .
S(2) C(7) H(7B) 109.8 no . . .
C(6) C(7) H(7A) 109.8 no . . .
C(6) C(7) H(7B) 109.8 no . . .
H(7A) C(7) H(7B) 108.2 no . . .
N(1) C(8) H(8A) 108.2 no . . .
N(1) C(8) H(8B) 108.2 no . . .
C(9) C(8) H(8A) 108.2 no . . .
C(9) C(8) H(8B) 108.2 no . . .
H(8A) C(8) H(8B) 107.3 no . . .
C(8) C(9) H(9A) 109.5 no . . .
C(8) C(9) H(9B) 109.5 no . . .
C(8) C(9) H(9C) 109.5 no . . .
H(9A) C(9) H(9B) 109.5 no . . .
H(9A) C(9) H(9C) 109.5 no . . .
H(9B) C(9) H(9C) 109.5 no . . .
N(2) C(10) H(10A) 108.2 no . . .
N(2) C(10) H(10B) 108.2 no . . .
C(11) C(10) H(10A) 108.2 no . . .
C(11) C(10) H(10B) 108.2 no . . .
H(10A) C(10) H(10B) 107.4 no . . .
C(10) C(11) H(11A) 109.5 no . . .
C(10) C(11) H(11B) 109.5 no . . .
C(10) C(11) H(11C) 109.5 no . . .
H(11A) C(11) H(11B) 109.5 no . . .
H(11A) C(11) H(11C) 109.5 no . . .
H(11B) C(11) H(11C) 109.5 no . . .
C(12) C(13) H(13) 120.0 no . . .
C(14) C(13) H(13) 120.0 no . . .
C(13) C(14) H(14) 118.9 no . . .
C(15) C(14) H(14) 118.9 no . . .
C(15) C(16) H(16) 119.5 no . . .
C(17) C(16) H(16) 119.5 no . . .
C(12) C(17) H(17) 118.9 no . . .
C(16) C(17) H(17) 118.9 no . . .
C(15) C(18) H(18A) 109.5 no . . .
C(15) C(18) H(18B) 109.5 no . . .
C(15) C(18) H(18C) 109.5 no . . .
H(18A) C(18) H(18B) 109.5 no . . .
H(18A) C(18) H(18C) 109.5 no . . .
H(18B) C(18) H(18C) 109.5 no . . .
C(19) C(20) H(20) 119.5 no . . .
C(21) C(20) H(20) 119.6 no . . .
C(20) C(21) H(21) 119.4 no . . .
C(22) C(21) H(21) 119.4 no . . .
C(22) C(23) H(23) 118.7 no . . .
C(24) C(23) H(23) 118.7 no . . .
C(19) C(24) H(24) 119.9 no . . .
C(23) C(24) H(24) 119.9 no . . .
C(22) C(25) H(25A) 109.5 no . . .
C(22) C(25) H(25B) 109.5 no . . .
C(22) C(25) H(25C) 109.5 no . . .
H(25A) C(25) H(25B) 109.5 no . . .
H(25A) C(25) H(25C) 109.5 no . . .
H(25B) C(25) H(25C) 109.5 no . . .

loop_
_geom_bond_atom_site_label_1
_geom_bond_atom_site_label_2
_geom_bond_distance
_geom_bond_publ_flag
_geom_bond_site_symmetry_1
_geom_bond_site_symmetry_2
Ni(1) Ni(2) 2.7364(5) yes . .
Ni(1) S(1) 2.1614(11) yes . .
Ni(1) S(2) 2.1723(11) yes . .
Ni(1) N(1) 1.983(3) yes . .
Ni(1) N(2) 1.992(3) yes . .
Ni(2) S(1) 2.2449(10) yes . .
Ni(2) S(2) 2.2255(12) yes . .
Ni(2) S(3) 2.1758(13) yes . .
Ni(2) S(4) 2.1898(12) yes . .
S(1) C(1) 1.824(5) yes . .
S(2) C(7) 1.823(4) yes . .
S(3) C(12) 1.760(4) yes . .
S(4) C(19) 1.768(4) yes . .
N(1) C(2) 1.498(5) yes . .
N(1) C(3) 1.493(5) yes . .
N(1) C(8) 1.518(5) yes . .
N(2) C(5) 1.501(5) yes . .
N(2) C(6) 1.494(5) yes . .
N(2) C(10) 1.506(5) yes . .
C(1) C(2) 1.507(6) yes . .
C(3) C(4) 1.513(6) yes . .
C(4) C(5) 1.506(6) yes . .
C(6) C(7) 1.500(6) yes . .
C(8) C(9) 1.517(6) yes . .
C(10) C(11) 1.512(7) yes . .
C(12) C(13) 1.400(6) yes . .
C(12) C(17) 1.389(6) yes . .
C(13) C(14) 1.392(6) yes . .
C(14) C(15) 1.395(6) yes . .
C(15) C(16) 1.376(7) yes . .
C(15) C(18) 1.515(6) yes . .
C(16) C(17) 1.389(5) yes . .
C(19) C(20) 1.388(6) yes . .
C(19) C(24) 1.398(6) yes . .
C(20) C(21) 1.394(6) yes . .
C(21) C(22) 1.392(6) yes . .
C(22) C(23) 1.372(6) yes . .
C(22) C(25) 1.506(7) yes . .
C(23) C(24) 1.383(6) yes . .

loop_
_geom_contact_atom_site_label_1
_geom_contact_atom_site_label_2
_geom_contact_distance
_geom_contact_publ_flag
_geom_contact_site_symmetry_1
_geom_contact_site_symmetry_2
C(4) C(19) 3.537(5) ? . 4_464
C(4) C(20) 3.545(5) ? . 4_464
C(5) C(12) 3.372(6) ? . 2_646
C(5) C(13) 3.545(6) ? . 2_646
C(9) C(14) 3.574(7) ? . 2_656
C(12) C(5) 3.372(6) ? . 2_656
C(13) C(5) 3.545(6) ? . 2_656
C(14) C(9) 3.574(7) ? . 2_646
C(18) C(21) 3.360(6) ? . 1_655
C(18) C(22) 3.578(6) ? . 1_655
C(19) C(4) 3.537(5) ? . 4_565
C(20) C(4) 3.545(5) ? . 4_565
C(21) C(18) 3.360(6) ? . 1_455
C(22) C(18) 3.578(6) ? . 1_455
Ni(1) H(1A) 3.597 ? . .
Ni(1) H(2B) 2.989 ? . .
Ni(1) H(3A) 3.192 ? . .
Ni(1) H(4A) 3.338 ? . .
Ni(1) H(5B) 3.282 ? . .
Ni(1) H(6A) 2.884 ? . .
Ni(1) H(7B) 3.591 ? . .
Ni(1) H(8A) 2.866 ? . .
Ni(1) H(8B) 2.834 ? . .
Ni(1) H(10A) 3.078 ? . .
Ni(1) H(10B) 2.774 ? . .
Ni(2) H(17) 3.434 ? . .
Ni(2) H(20) 3.146 ? . .
Ni(2) H(1B) 3.573 ? . .
Ni(2) H(2B) 3.534 ? . .
Ni(2) H(6A) 3.363 ? . .
Ni(2) H(7A) 3.429 ? . .
S(1) H(1A) 2.351 ? . .
S(1) H(1B) 2.351 ? . .
S(1) H(2A) 3.586 ? . .
S(1) H(2B) 3.019 ? . .
S(1) H(8B) 2.925 ? . .
S(1) H(11B) 3.300 ? . 2_556
S(1) H(25B) 3.112 ? . 3_677
S(2) H(14) 3.456 ? . 1_455
S(2) H(20) 3.284 ? . .
S(2) H(6A) 2.994 ? . .
S(2) H(6B) 3.587 ? . .
S(2) H(7A) 2.351 ? . .
S(2) H(7B) 2.351 ? . .
S(2) H(10B) 2.900 ? . .
S(2) H(18B) 3.171 ? . 1_455
S(3) H(13) 2.790 ? . .
S(3) H(17) 2.929 ? . .
S(3) H(1A) 3.050 ? . 2_646
S(3) H(1B) 2.807 ? . .
S(3) H(2B) 2.940 ? . .
S(3) H(5B) 2.792 ? . 2_656
S(3) H(6A) 3.468 ? . 2_656
S(4) H(17) 3.025 ? . .
S(4) H(20) 2.897 ? . .
S(4) H(24) 2.825 ? . .
S(4) H(1A) 3.211 ? . 2_646
S(4) H(1B) 3.474 ? . 2_646
S(4) H(2A) 2.986 ? . 2_646
S(4) H(4B) 3.457 ? . 4_565
S(4) H(6A) 3.497 ? . .
S(4) H(7A) 2.949 ? . .
S(4) H(9A) 3.219 ? . 2_646
S(4) H(9C) 3.597 ? . 4_565
N(1) H(1A) 2.838 ? . .
N(1) H(1B) 3.328 ? . .
N(1) H(2A) 2.048 ? . .
N(1) H(2B) 2.048 ? . .
N(1) H(3A) 2.040 ? . .
N(1) H(3B) 2.040 ? . .
N(1) H(4A) 2.642 ? . .
N(1) H(4B) 3.343 ? . .
N(1) H(5B) 3.415 ? . .
N(1) H(8A) 2.055 ? . .
N(1) H(8B) 2.056 ? . .
N(1) H(9A) 2.765 ? . .
N(1) H(9B) 3.398 ? . .
N(1) H(9C) 2.815 ? . .
N(2) H(3A) 3.325 ? . .
N(2) H(4A) 2.677 ? . .
N(2) H(4B) 3.358 ? . .
N(2) H(5A) 2.045 ? . .
N(2) H(5B) 2.045 ? . .
N(2) H(6A) 2.044 ? . .
N(2) H(6B) 2.044 ? . .
N(2) H(7A) 3.325 ? . .
N(2) H(7B) 2.813 ? . .
N(2) H(8A) 3.430 ? . .
N(2) H(10A) 2.045 ? . .
N(2) H(10B) 2.045 ? . .
N(2) H(11A) 2.759 ? . .
N(2) H(11B) 3.384 ? . .
N(2) H(11C) 2.797 ? . .
C(1) H(1A) 0.990 ? . .
C(1) H(1B) 0.990 ? . .
C(1) H(2A) 2.056 ? . .
C(1) H(2B) 2.057 ? . .
C(1) H(6A) 3.443 ? . 2_656
C(1) H(8B) 2.644 ? . .
C(1) H(9A) 3.321 ? . .
C(2) H(1A) 2.065 ? . .
C(2) H(1B) 2.065 ? . .
C(2) H(2A) 0.990 ? . .
C(2) H(2B) 0.990 ? . .
C(2) H(3A) 2.469 ? . .
C(2) H(3B) 2.652 ? . .
C(2) H(8A) 3.334 ? . .
C(2) H(8B) 2.680 ? . .
C(2) H(9A) 2.773 ? . .
C(2) H(9C) 3.474 ? . .
C(3) H(16) 3.364 ? . 4_464
C(3) H(2A) 2.590 ? . .
C(3) H(2B) 2.542 ? . .
C(3) H(3A) 0.990 ? . .
C(3) H(3B) 0.990 ? . .
C(3) H(4A) 2.063 ? . .
C(3) H(4B) 2.063 ? . .
C(3) H(5A) 3.338 ? . .
C(3) H(5B) 2.631 ? . .
C(3) H(8A) 2.705 ? . .
C(3) H(8B) 3.318 ? . .
C(3) H(9A) 3.271 ? . .
C(3) H(9C) 2.729 ? . .
C(4) H(16) 3.579 ? . 4_464
C(4) H(17) 3.525 ? . 4_464
C(4) H(3A) 2.058 ? . .
C(4) H(3B) 2.058 ? . .
C(4) H(4A) 0.990 ? . .
C(4) H(4B) 0.990 ? . .
C(4) H(5A) 2.049 ? . .
C(4) H(5B) 2.050 ? . .
C(4) H(8A) 2.795 ? . .
C(4) H(10A) 2.790 ? . .
C(4) H(9C) 3.299 ? . .
C(5) H(3A) 2.609 ? . .
C(5) H(3B) 3.331 ? . .
C(5) H(4A) 2.057 ? . .
C(5) H(4B) 2.057 ? . .
C(5) H(5A) 0.990 ? . .
C(5) H(5B) 0.990 ? . .
C(5) H(6A) 2.589 ? . .
C(5) H(6B) 2.568 ? . .
C(5) H(10A) 2.563 ? . .
C(5) H(10B) 3.287 ? . .
C(5) H(11A) 2.775 ? . .
C(5) H(11C) 3.502 ? . .
C(6) H(1B) 3.502 ? . 2_646
C(6) H(5A) 2.737 ? . .
C(6) H(5B) 2.429 ? . .
C(6) H(6A) 0.990 ? . .
C(6) H(6B) 0.990 ? . .
C(6) H(7A) 2.058 ? . .
C(6) H(7B) 2.058 ? . .
C(6) H(10A) 3.319 ? . .
C(6) H(10B) 2.771 ? . .
C(6) H(11A) 3.190 ? . .
C(6) H(11C) 2.681 ? . .
C(6) H(25A) 3.468 ? . 3_667
C(6) H(25C) 3.375 ? . 3_667
C(7) H(14) 3.254 ? . 1_455
C(7) H(23) 3.086 ? . 3_667
C(7) H(6A) 2.050 ? . .
C(7) H(6B) 2.050 ? . .
C(7) H(7A) 0.990 ? . .
C(7) H(7B) 0.990 ? . .
C(7) H(10B) 2.733 ? . .
C(7) H(11C) 2.930 ? . .
C(7) H(18B) 3.567 ? . 1_455
C(7) H(25A) 3.558 ? . 3_667
C(8) H(1A) 2.832 ? . .
C(8) H(2A) 2.687 ? . .
C(8) H(2B) 3.346 ? . .
C(8) H(3A) 3.320 ? . .
C(8) H(3B) 2.600 ? . .
C(8) H(4A) 2.710 ? . .
C(8) H(8A) 0.990 ? . .
C(8) H(8B) 0.990 ? . .
C(8) H(10A) 3.545 ? . .
C(8) H(9A) 2.062 ? . .
C(8) H(9B) 2.062 ? . .
C(8) H(9C) 2.062 ? . .
C(8) H(11C) 3.581 ? . 2_556
C(9) H(24) 3.215 ? . 4_464
C(9) H(1A) 3.314 ? . .
C(9) H(2A) 2.758 ? . .
C(9) H(3B) 2.586 ? . .
C(9) H(3B) 3.130 ? . 3_676
C(9) H(4A) 3.368 ? . .
C(9) H(8A) 2.054 ? . .
C(9) H(8B) 2.054 ? . .
C(9) H(9A) 0.980 ? . .
C(9) H(9A) 3.319 ? . 3_676
C(9) H(9B) 0.980 ? . .
C(9) H(9C) 0.980 ? . .
C(9) H(9C) 3.003 ? . 3_676
C(10) H(14) 3.180 ? . 1_455
C(10) H(4A) 2.837 ? . .
C(10) H(5A) 2.496 ? . .
C(10) H(5B) 3.272 ? . .
C(10) H(6A) 3.334 ? . .
C(10) H(6B) 2.694 ? . .
C(10) H(7B) 2.778 ? . .
C(10) H(8A) 3.396 ? . .
C(10) H(10A) 0.990 ? . .
C(10) H(10B) 0.990 ? . .
C(10) H(11A) 2.058 ? . .
C(10) H(11B) 2.058 ? . .
C(10) H(11C) 2.057 ? . .
C(10) H(25C) 3.254 ? . 4_464
C(11) H(14) 3.328 ? . 1_455
C(11) H(21) 3.330 ? . 4_464
C(11) H(5A) 2.636 ? . .
C(11) H(6B) 2.638 ? . .
C(11) H(7B) 2.963 ? . .
C(11) H(8B) 3.468 ? . 2_546
C(11) H(10A) 2.049 ? . .
C(11) H(10B) 2.049 ? . .
C(11) H(11A) 0.980 ? . .
C(11) H(11B) 0.980 ? . .
C(11) H(11C) 0.980 ? . .
C(11) H(25C) 3.416 ? . 4_464
C(12) H(13) 2.047 ? . .
C(12) H(14) 3.270 ? . .
C(12) H(16) 3.279 ? . .
C(12) H(17) 2.027 ? . .
C(12) H(1A) 2.984 ? . 2_646
C(12) H(5A) 3.031 ? . 2_656
C(12) H(5B) 2.799 ? . 2_656
C(12) H(9A) 3.444 ? . 2_646
C(13) H(13) 0.950 ? . .
C(13) H(14) 2.030 ? . .
C(13) H(17) 3.240 ? . .
C(13) H(1A) 2.976 ? . 2_646
C(13) H(5A) 2.904 ? . 2_656
C(13) H(5B) 3.244 ? . 2_656
C(13) H(6B) 3.450 ? . 2_656
C(13) H(8B) 2.979 ? . 2_646
C(13) H(9A) 3.563 ? . 2_646
C(13) H(9B) 3.354 ? . 2_646
C(13) H(11B) 3.599 ? . 1_655
C(13) H(25C) 3.400 ? . 4_564
C(14) H(13) 2.040 ? . .
C(14) H(14) 0.950 ? . .
C(14) H(16) 3.231 ? . .
C(14) H(5A) 3.064 ? . 2_656
C(14) H(7B) 3.307 ? . 1_655
C(14) H(8B) 3.153 ? . 2_646
C(14) H(10B) 3.182 ? . 1_655
C(14) H(9B) 2.880 ? . 2_646
C(14) H(11A) 3.350 ? . 2_656
C(14) H(18A) 3.321 ? . .
C(14) H(18B) 2.722 ? . .
C(14) H(18C) 2.861 ? . .
C(15) H(13) 3.291 ? . .
C(15) H(14) 2.032 ? . .
C(15) H(16) 2.021 ? . .
C(15) H(17) 3.253 ? . .
C(15) H(20) 3.504 ? . 3_777
C(15) H(5A) 3.387 ? . 2_656
C(15) H(9B) 2.738 ? . 2_646
C(15) H(18A) 2.060 ? . .
C(15) H(18B) 2.060 ? . .
C(15) H(18C) 2.060 ? . .
C(16) H(14) 3.225 ? . .
C(16) H(16) 0.950 ? . .
C(16) H(17) 2.026 ? . .
C(16) H(17) 2.948 ? . 3_777
C(16) H(3A) 3.581 ? . 4_565
C(16) H(3B) 3.441 ? . 4_565
C(16) H(4B) 3.423 ? . 2_656
C(16) H(4B) 3.378 ? . 4_565
C(16) H(5A) 3.491 ? . 2_656
C(16) H(9A) 3.531 ? . 2_646
C(16) H(9B) 3.083 ? . 2_646
C(16) H(18A) 2.578 ? . .
C(16) H(18B) 3.199 ? . .
C(16) H(18C) 3.071 ? . .
C(17) H(13) 3.244 ? . .
C(17) H(16) 2.032 ? . .
C(17) H(16) 3.182 ? . 3_777
C(17) H(17) 0.950 ? . .
C(17) H(17) 3.127 ? . 3_777
C(17) H(4B) 3.307 ? . 2_656
C(17) H(4B) 3.173 ? . 4_565
C(17) H(5A) 3.322 ? . 2_656
C(17) H(5B) 3.262 ? . 2_656
C(17) H(9A) 3.393 ? . 2_646
C(17) H(9B) 3.531 ? . 2_646
C(18) H(14) 2.685 ? . .
C(18) H(16) 2.671 ? . .
C(18) H(20) 3.174 ? . 3_777
C(18) H(21) 3.297 ? . 1_655
C(18) H(7B) 3.522 ? . 1_655
C(18) H(9B) 3.286 ? . 2_646
C(18) H(18A) 0.980 ? . .
C(18) H(18B) 0.980 ? . .
C(18) H(18C) 0.980 ? . .
C(18) H(25B) 3.489 ? . 1_655
C(19) H(20) 2.032 ? . .
C(19) H(21) 3.270 ? . .
C(19) H(23) 3.260 ? . .
C(19) H(24) 2.045 ? . .
C(19) H(4A) 2.892 ? . 4_565
C(19) H(4B) 3.254 ? . 4_565
C(19) H(7A) 2.615 ? . .
C(19) H(9C) 3.591 ? . 4_565
C(20) H(20) 0.950 ? . .
C(20) H(21) 2.036 ? . .
C(20) H(24) 3.249 ? . .
C(20) H(4A) 2.962 ? . 4_565
C(20) H(4B) 3.239 ? . 4_565
C(20) H(7A) 3.388 ? . .
C(20) H(18B) 3.345 ? . 1_455
C(21) H(20) 2.037 ? . .
C(21) H(21) 0.950 ? . .
C(21) H(23) 3.219 ? . .
C(21) H(4A) 3.245 ? . 4_565
C(21) H(10A) 3.053 ? . 4_565
C(21) H(11A) 3.354 ? . 4_565
C(21) H(11B) 3.419 ? . 4_565
C(21) H(18A) 3.228 ? . 1_455
C(21) H(18B) 3.062 ? . 1_455
C(21) H(18C) 3.226 ? . 1_455
C(21) H(25A) 3.203 ? . .
C(21) H(25B) 2.574 ? . .
C(21) H(25C) 3.075 ? . .
C(22) H(20) 3.277 ? . .
C(22) H(21) 2.035 ? . .
C(22) H(23) 2.008 ? . .
C(22) H(24) 3.264 ? . .
C(22) H(4A) 3.452 ? . 4_565
C(22) H(10A) 2.867 ? . 4_565
C(22) H(11B) 3.496 ? . 4_565
C(22) H(18A) 3.471 ? . 1_455
C(22) H(18C) 3.094 ? . 1_455
C(22) H(25A) 2.052 ? . .
C(22) H(25B) 2.052 ? . .
C(22) H(25C) 2.052 ? . .
C(23) H(21) 3.221 ? . .
C(23) H(23) 0.950 ? . .
C(23) H(23) 3.352 ? . 3_667
C(23) H(24) 2.031 ? . .
C(23) H(4A) 3.330 ? . 4_565
C(23) H(7A) 3.502 ? . .
C(23) H(7A) 3.524 ? . 3_667
C(23) H(7B) 3.581 ? . 3_667
C(23) H(8A) 3.169 ? . 4_565
C(23) H(10A) 3.341 ? . 4_565
C(23) H(25A) 2.696 ? . .
C(23) H(25B) 3.292 ? . .
C(23) H(25C) 2.846 ? . .
C(24) H(20) 3.249 ? . .
C(24) H(23) 2.018 ? . .
C(24) H(23) 3.424 ? . 3_667
C(24) H(24) 0.950 ? . .
C(24) H(4A) 3.085 ? . 4_565
C(24) H(7A) 2.686 ? . .
C(24) H(8A) 3.216 ? . 4_565
C(24) H(9B) 3.446 ? . 4_565
C(24) H(9C) 3.183 ? . 4_565
C(25) H(13) 3.243 ? . 4_465
C(25) H(21) 2.676 ? . .
C(25) H(23) 2.657 ? . .
C(25) H(6B) 3.163 ? . 3_667
C(25) H(10A) 3.214 ? . 4_565
C(25) H(11B) 3.100 ? . 4_565
C(25) H(18A) 3.412 ? . 1_455
C(25) H(18C) 3.335 ? . 1_455
C(25) H(25A) 0.980 ? . .
C(25) H(25B) 0.980 ? . .
C(25) H(25C) 0.980 ? . .
H(13) S(3) 2.790 ? . .
H(13) C(12) 2.047 ? . .
H(13) C(13) 0.950 ? . .
H(13) C(14) 2.040 ? . .
H(13) C(15) 3.291 ? . .
H(13) C(17) 3.244 ? . .
H(13) C(25) 3.243 ? . 4_564
H(13) H(14) 2.326 ? . .
H(13) H(1A) 2.759 ? . 2_646
H(13) H(5A) 3.290 ? . 2_656
H(13) H(5B) 3.522 ? . 2_656
H(13) H(6B) 3.087 ? . 2_656
H(13) H(8B) 2.910 ? . 2_646
H(13) H(10B) 3.298 ? . 1_655
H(13) H(11B) 2.923 ? . 1_655
H(13) H(25B) 3.183 ? . 4_564
H(13) H(25C) 2.524 ? . 4_564
H(14) S(2) 3.456 ? . 1_655
H(14) C(7) 3.254 ? . 1_655
H(14) C(10) 3.180 ? . 1_655
H(14) C(11) 3.328 ? . 1_655
H(14) C(12) 3.270 ? . .
H(14) C(13) 2.030 ? . .
H(14) C(14) 0.950 ? . .
H(14) C(15) 2.032 ? . .
H(14) C(16) 3.225 ? . .
H(14) C(18) 2.685 ? . .
H(14) H(13) 2.326 ? . .
H(14) H(5A) 3.499 ? . 2_656
H(14) H(7B) 2.446 ? . 1_655
H(14) H(8B) 3.222 ? . 2_646
H(14) H(10B) 2.335 ? . 1_655
H(14) H(9B) 3.227 ? . 2_646
H(14) H(11A) 3.199 ? . 2_656
H(14) H(11B) 3.207 ? . 1_655
H(14) H(11C) 3.065 ? . 1_655
H(14) H(18B) 2.612 ? . .
H(14) H(18C) 2.862 ? . .
H(16) C(3) 3.364 ? . 4_565
H(16) C(4) 3.579 ? . 4_565
H(16) C(12) 3.279 ? . .
H(16) C(14) 3.231 ? . .
H(16) C(15) 2.021 ? . .
H(16) C(16) 0.950 ? . .
H(16) C(17) 2.032 ? . .
H(16) C(17) 3.182 ? . 3_777
H(16) C(18) 2.671 ? . .
H(16) H(17) 2.315 ? . .
H(16) H(17) 2.437 ? . 3_777
H(16) H(20) 3.502 ? . 3_777
H(16) H(3A) 2.908 ? . 4_565
H(16) H(3B) 3.157 ? . 4_565
H(16) H(4B) 3.576 ? . 2_656
H(16) H(4B) 2.973 ? . 4_565
H(16) H(9B) 3.526 ? . 2_646
H(16) H(18A) 2.372 ? . .
H(16) H(18B) 3.427 ? . .
H(16) H(18C) 3.221 ? . .
H(17) Ni(2) 3.434 ? . .
H(17) S(3) 2.929 ? . .
H(17) S(4) 3.025 ? . .
H(17) C(4) 3.525 ? . 4_565
H(17) C(12) 2.027 ? . .
H(17) C(13) 3.240 ? . .
H(17) C(15) 3.253 ? . .
H(17) C(16) 2.026 ? . .
H(17) C(16) 2.948 ? . 3_777
H(17) C(17) 0.950 ? . .
H(17) C(17) 3.127 ? . 3_777
H(17) H(16) 2.315 ? . .
H(17) H(16) 2.437 ? . 3_777
H(17) H(17) 2.779 ? . 3_777
H(17) H(4B) 3.390 ? . 2_656
H(17) H(4B) 2.561 ? . 4_565
H(17) H(5B) 3.533 ? . 2_656
H(20) Ni(2) 3.146 ? . .
H(20) S(2) 3.284 ? . .
H(20) S(4) 2.897 ? . .
H(20) C(15) 3.504 ? . 3_777
H(20) C(18) 3.174 ? . 3_777
H(20) C(19) 2.032 ? . .
H(20) C(20) 0.950 ? . .
H(20) C(21) 2.037 ? . .
H(20) C(22) 3.277 ? . .
H(20) C(24) 3.249 ? . .
H(20) H(16) 3.502 ? . 3_777
H(20) H(21) 2.329 ? . .
H(20) H(4A) 3.380 ? . 4_565
H(20) H(4B) 3.220 ? . 4_565
H(20) H(18A) 2.778 ? . 3_777
H(20) H(18B) 3.503 ? . 1_455
H(20) H(18B) 2.923 ? . 3_777
H(21) C(11) 3.330 ? . 4_565
H(21) C(18) 3.297 ? . 1_455
H(21) C(19) 3.270 ? . .
H(21) C(20) 2.036 ? . .
H(21) C(21) 0.950 ? . .
H(21) C(22) 2.035 ? . .
H(21) C(23) 3.221 ? . .
H(21) C(25) 2.676 ? . .
H(21) H(20) 2.329 ? . .
H(21) H(10A) 3.270 ? . 4_565
H(21) H(11A) 2.919 ? . 4_565
H(21) H(11B) 2.987 ? . 4_565
H(21) H(18A) 2.929 ? . 1_455
H(21) H(18B) 3.033 ? . 1_455
H(21) H(18B) 3.174 ? . 3_777
H(21) H(18C) 3.396 ? . 1_455
H(21) H(25A) 3.436 ? . .
H(21) H(25B) 2.373 ? . .
H(21) H(25C) 3.220 ? . .
H(23) C(7) 3.086 ? . 3_667
H(23) C(19) 3.260 ? . .
H(23) C(21) 3.219 ? . .
H(23) C(22) 2.008 ? . .
H(23) C(23) 0.950 ? . .
H(23) C(23) 3.352 ? . 3_667
H(23) C(24) 2.018 ? . .
H(23) C(24) 3.424 ? . 3_667
H(23) C(25) 2.657 ? . .
H(23) H(23) 3.254 ? . 3_667
H(23) H(24) 2.312 ? . .
H(23) H(24) 3.359 ? . 3_667
H(23) H(6B) 3.470 ? . 3_667
H(23) H(7A) 2.650 ? . 3_667
H(23) H(7B) 2.668 ? . 3_667
H(23) H(8A) 3.195 ? . 4_565
H(23) H(11C) 3.587 ? . 3_667
H(23) H(18C) 3.312 ? . 3_767
H(23) H(25A) 2.592 ? . .
H(23) H(25B) 3.574 ? . .
H(23) H(25C) 2.831 ? . .
H(24) S(4) 2.825 ? . .
H(24) C(9) 3.215 ? . 4_565
H(24) C(19) 2.045 ? . .
H(24) C(20) 3.249 ? . .
H(24) C(22) 3.264 ? . .
H(24) C(23) 2.031 ? . .
H(24) C(24) 0.950 ? . .
H(24) H(23) 2.312 ? . .
H(24) H(23) 3.359 ? . 3_667
H(24) H(2A) 3.333 ? . 2_646
H(24) H(4A) 3.574 ? . 4_565
H(24) H(7A) 2.748 ? . .
H(24) H(8A) 3.305 ? . 4_565
H(24) H(9B) 2.864 ? . 4_565
H(24) H(9C) 2.784 ? . 4_565
H(24) H(18C) 3.166 ? . 3_767
H(24) H(25A) 2.960 ? . 3_667
H(1A) Ni(1) 3.597 ? . .
H(1A) S(1) 2.351 ? . .
H(1A) S(3) 3.050 ? . 2_656
H(1A) S(4) 3.211 ? . 2_656
H(1A) N(1) 2.838 ? . .
H(1A) C(1) 0.990 ? . .
H(1A) C(2) 2.065 ? . .
H(1A) C(8) 2.832 ? . .
H(1A) C(9) 3.314 ? . .
H(1A) C(12) 2.984 ? . 2_656
H(1A) C(13) 2.976 ? . 2_656
H(1A) H(13) 2.759 ? . 2_656
H(1A) H(1B) 1.604 ? . .
H(1A) H(2A) 2.275 ? . .
H(1A) H(2B) 2.844 ? . .
H(1A) H(8B) 2.289 ? . .
H(1A) H(9A) 2.853 ? . .
H(1B) Ni(2) 3.573 ? . .
H(1B) S(1) 2.351 ? . .
H(1B) S(3) 2.807 ? . .
H(1B) S(4) 3.474 ? . 2_656
H(1B) N(1) 3.328 ? . .
H(1B) C(1) 0.990 ? . .
H(1B) C(2) 2.065 ? . .
H(1B) C(6) 3.502 ? . 2_656
H(1B) H(1A) 1.604 ? . .
H(1B) H(2A) 2.449 ? . .
H(1B) H(2B) 2.269 ? . .
H(1B) H(5B) 3.236 ? . 2_656
H(1B) H(6A) 2.515 ? . 2_656
H(2A) S(1) 3.586 ? . .
H(2A) S(4) 2.986 ? . 2_656
H(2A) N(1) 2.048 ? . .
H(2A) C(1) 2.056 ? . .
H(2A) C(2) 0.990 ? . .
H(2A) C(3) 2.590 ? . .
H(2A) C(8) 2.687 ? . .
H(2A) C(9) 2.758 ? . .
H(2A) H(24) 3.333 ? . 2_656
H(2A) H(1A) 2.275 ? . .
H(2A) H(1B) 2.449 ? . .
H(2A) H(2B) 1.600 ? . .
H(2A) H(3A) 2.723 ? . .
H(2A) H(3B) 2.461 ? . .
H(2A) H(8A) 3.593 ? . .
H(2A) H(8B) 2.966 ? . .
H(2A) H(9A) 2.198 ? . .
H(2A) H(9C) 3.069 ? . .
H(2A) H(9C) 3.160 ? . 3_676
H(2B) Ni(1) 2.989 ? . .
H(2B) Ni(2) 3.534 ? . .
H(2B) S(1) 3.019 ? . .
H(2B) S(3) 2.940 ? . .
H(2B) N(1) 2.048 ? . .
H(2B) C(1) 2.057 ? . .
H(2B) C(2) 0.990 ? . .
H(2B) C(3) 2.542 ? . .
H(2B) C(8) 3.346 ? . .
H(2B) H(1A) 2.844 ? . .
H(2B) H(1B) 2.269 ? . .
H(2B) H(2A) 1.600 ? . .
H(2B) H(3A) 2.216 ? . .
H(2B) H(3B) 2.927 ? . .
H(2B) H(8B) 3.588 ? . .
H(2B) H(25A) 3.468 ? . 4_564
H(3A) Ni(1) 3.192 ? . .
H(3A) N(1) 2.040 ? . .
H(3A) N(2) 3.325 ? . .
H(3A) C(2) 2.469 ? . .
H(3A) C(3) 0.990 ? . .
H(3A) C(4) 2.058 ? . .
H(3A) C(5) 2.609 ? . .
H(3A) C(8) 3.320 ? . .
H(3A) C(16) 3.581 ? . 4_464
H(3A) H(16) 2.908 ? . 4_464
H(3A) H(2A) 2.723 ? . .
H(3A) H(2B) 2.216 ? . .
H(3A) H(3B) 1.598 ? . .
H(3A) H(4A) 2.850 ? . .
H(3A) H(4B) 2.432 ? . .
H(3A) H(5A) 3.477 ? . .
H(3A) H(5B) 2.350 ? . .
H(3A) H(9C) 3.593 ? . .
H(3B) N(1) 2.040 ? . .
H(3B) C(2) 2.652 ? . .
H(3B) C(3) 0.990 ? . .
H(3B) C(4) 2.058 ? . .
H(3B) C(5) 3.331 ? . .
H(3B) C(8) 2.600 ? . .
H(3B) C(9) 2.586 ? . .
H(3B) C(9) 3.130 ? . 3_676
H(3B) C(16) 3.441 ? . 4_464
H(3B) H(16) 3.157 ? . 4_464
H(3B) H(2A) 2.461 ? . .
H(3B) H(2B) 2.927 ? . .
H(3B) H(3A) 1.598 ? . .
H(3B) H(4A) 2.437 ? . .
H(3B) H(4B) 2.265 ? . .
H(3B) H(5B) 3.469 ? . .
H(3B) H(8A) 2.923 ? . .
H(3B) H(8B) 3.502 ? . .
H(3B) H(9A) 2.770 ? . .
H(3B) H(9A) 2.779 ? . 3_676
H(3B) H(9B) 3.507 ? . .
H(3B) H(9B) 3.087 ? . 3_676
H(3B) H(9C) 2.098 ? . .
H(3B) H(9C) 2.999 ? . 3_676
H(4A) Ni(1) 3.338 ? . .
H(4A) N(1) 2.642 ? . .
H(4A) N(2) 2.677 ? . .
H(4A) C(3) 2.063 ? . .
H(4A) C(4) 0.990 ? . .
H(4A) C(5) 2.057 ? . .
H(4A) C(8) 2.710 ? . .
H(4A) C(9) 3.368 ? . .
H(4A) C(10) 2.837 ? . .
H(4A) C(19) 2.892 ? . 4_464
H(4A) C(20) 2.962 ? . 4_464
H(4A) C(21) 3.245 ? . 4_464
H(4A) C(22) 3.452 ? . 4_464
H(4A) C(23) 3.330 ? . 4_464
H(4A) C(24) 3.085 ? . 4_464
H(4A) H(20) 3.380 ? . 4_464
H(4A) H(24) 3.574 ? . 4_464
H(4A) H(3A) 2.850 ? . .
H(4A) H(3B) 2.437 ? . .
H(4A) H(4B) 1.601 ? . .
H(4A) H(5A) 2.406 ? . .
H(4A) H(5B) 2.847 ? . .
H(4A) H(8A) 2.146 ? . .
H(4A) H(8B) 3.572 ? . .
H(4A) H(10A) 2.194 ? . .
H(4A) H(10B) 3.564 ? . .
H(4A) H(9C) 2.974 ? . .
H(4A) H(11A) 3.555 ? . .
H(4B) S(4) 3.457 ? . 4_464
H(4B) N(1) 3.343 ? . .
H(4B) N(2) 3.358 ? . .
H(4B) C(3) 2.063 ? . .
H(4B) C(4) 0.990 ? . .
H(4B) C(5) 2.057 ? . .
H(4B) C(16) 3.423 ? . 2_646
H(4B) C(16) 3.378 ? . 4_464
H(4B) C(17) 3.307 ? . 2_646
H(4B) C(17) 3.173 ? . 4_464
H(4B) C(19) 3.254 ? . 4_464
H(4B) C(20) 3.239 ? . 4_464
H(4B) H(16) 3.576 ? . 2_646
H(4B) H(16) 2.973 ? . 4_464
H(4B) H(17) 3.390 ? . 2_646
H(4B) H(17) 2.561 ? . 4_464
H(4B) H(20) 3.220 ? . 4_464
H(4B) H(3A) 2.432 ? . .
H(4B) H(3B) 2.265 ? . .
H(4B) H(4A) 1.601 ? . .
H(4B) H(5A) 2.274 ? . .
H(4B) H(5B) 2.400 ? . .
H(4B) H(8A) 3.561 ? . .
H(4B) H(10A) 3.506 ? . .
H(4B) H(9C) 3.556 ? . .
H(5A) N(2) 2.045 ? . .
H(5A) C(3) 3.338 ? . .
H(5A) C(4) 2.049 ? . .
H(5A) C(5) 0.990 ? . .
H(5A) C(6) 2.737 ? . .
H(5A) C(10) 2.496 ? . .
H(5A) C(11) 2.636 ? . .
H(5A) C(12) 3.031 ? . 2_646
H(5A) C(13) 2.904 ? . 2_646
H(5A) C(14) 3.064 ? . 2_646
H(5A) C(15) 3.387 ? . 2_646
H(5A) C(16) 3.491 ? . 2_646
H(5A) C(17) 3.322 ? . 2_646
H(5A) H(13) 3.290 ? . 2_646
H(5A) H(14) 3.499 ? . 2_646
H(5A) H(3A) 3.477 ? . .
H(5A) H(4A) 2.406 ? . .
H(5A) H(4B) 2.274 ? . .
H(5A) H(5B) 1.597 ? . .
H(5A) H(6A) 3.082 ? . .
H(5A) H(6B) 2.534 ? . .
H(5A) H(10A) 2.616 ? . .
H(5A) H(10B) 3.451 ? . .
H(5A) H(11A) 2.058 ? . .
H(5A) H(11B) 3.441 ? . .
H(5A) H(11C) 3.099 ? . .
H(5B) Ni(1) 3.282 ? . .
H(5B) S(3) 2.792 ? . 2_646
H(5B) N(1) 3.415 ? . .
H(5B) N(2) 2.045 ? . .
H(5B) C(3) 2.631 ? . .
H(5B) C(4) 2.050 ? . .
H(5B) C(5) 0.990 ? . .
H(5B) C(6) 2.429 ? . .
H(5B) C(10) 3.272 ? . .
H(5B) C(12) 2.799 ? . 2_646
H(5B) C(13) 3.244 ? . 2_646
H(5B) C(17) 3.262 ? . 2_646
H(5B) H(13) 3.522 ? . 2_646
H(5B) H(17) 3.533 ? . 2_646
H(5B) H(1B) 3.236 ? . 2_646
H(5B) H(3A) 2.350 ? . .
H(5B) H(3B) 3.469 ? . .
H(5B) H(4A) 2.847 ? . .
H(5B) H(4B) 2.400 ? . .
H(5B) H(5A) 1.597 ? . .
H(5B) H(6A) 2.232 ? . .
H(5B) H(6B) 2.584 ? . .
H(5B) H(10A) 3.516 ? . .
H(5B) H(11A) 3.477 ? . .
H(6A) Ni(1) 2.884 ? . .
H(6A) Ni(2) 3.363 ? . .
H(6A) S(2) 2.994 ? . .
H(6A) S(3) 3.468 ? . 2_646
H(6A) S(4) 3.497 ? . .
H(6A) N(2) 2.044 ? . .
H(6A) C(1) 3.443 ? . 2_646
H(6A) C(5) 2.589 ? . .
H(6A) C(6) 0.990 ? . .
H(6A) C(7) 2.050 ? . .
H(6A) C(10) 3.334 ? . .
H(6A) H(1B) 2.515 ? . 2_646
H(6A) H(5A) 3.082 ? . .
H(6A) H(5B) 2.232 ? . .
H(6A) H(6B) 1.600 ? . .
H(6A) H(7A) 2.272 ? . .
H(6A) H(7B) 2.842 ? . .
H(6A) H(25A) 3.396 ? . 3_667
H(6A) H(25C) 3.597 ? . 3_667
H(6B) S(2) 3.587 ? . .
H(6B) N(2) 2.044 ? . .
H(6B) C(5) 2.568 ? . .
H(6B) C(6) 0.990 ? . .
H(6B) C(7) 2.050 ? . .
H(6B) C(10) 2.694 ? . .
H(6B) C(11) 2.638 ? . .
H(6B) C(13) 3.450 ? . 2_646
H(6B) C(25) 3.163 ? . 3_667
H(6B) H(13) 3.087 ? . 2_646
H(6B) H(23) 3.470 ? . 3_667
H(6B) H(5A) 2.534 ? . .
H(6B) H(5B) 2.584 ? . .
H(6B) H(6A) 1.600 ? . .
H(6B) H(7A) 2.428 ? . .
H(6B) H(7B) 2.278 ? . .
H(6B) H(10A) 3.541 ? . .
H(6B) H(10B) 3.129 ? . .
H(6B) H(11A) 2.698 ? . .
H(6B) H(11B) 3.587 ? . .
H(6B) H(11C) 2.214 ? . .
H(6B) H(25A) 2.958 ? . 3_667
H(6B) H(25C) 2.510 ? . 3_667
H(7A) Ni(2) 3.429 ? . .
H(7A) S(2) 2.351 ? . .
H(7A) S(4) 2.949 ? . .
H(7A) N(2) 3.325 ? . .
H(7A) C(6) 2.058 ? . .
H(7A) C(7) 0.990 ? . .
H(7A) C(19) 2.615 ? . .
H(7A) C(20) 3.388 ? . .
H(7A) C(23) 3.502 ? . .
H(7A) C(23) 3.524 ? . 3_667
H(7A) C(24) 2.686 ? . .
H(7A) H(23) 2.650 ? . 3_667
H(7A) H(24) 2.748 ? . .
H(7A) H(6A) 2.272 ? . .
H(7A) H(6B) 2.428 ? . .
H(7A) H(7B) 1.604 ? . .
H(7A) H(11C) 3.580 ? . .
H(7A) H(25A) 2.950 ? . 3_667
H(7A) H(25C) 3.582 ? . 3_667
H(7B) Ni(1) 3.591 ? . .
H(7B) S(2) 2.351 ? . .
H(7B) N(2) 2.813 ? . .
H(7B) C(6) 2.058 ? . .
H(7B) C(7) 0.990 ? . .
H(7B) C(10) 2.778 ? . .
H(7B) C(11) 2.963 ? . .
H(7B) C(14) 3.307 ? . 1_455
H(7B) C(18) 3.522 ? . 1_455
H(7B) C(23) 3.581 ? . 3_667
H(7B) H(14) 2.446 ? . 1_455
H(7B) H(23) 2.668 ? . 3_667
H(7B) H(6A) 2.842 ? . .
H(7B) H(6B) 2.278 ? . .
H(7B) H(7A) 1.604 ? . .
H(7B) H(10B) 2.411 ? . .
H(7B) H(11B) 3.534 ? . .
H(7B) H(11C) 2.327 ? . .
H(7B) H(18B) 3.183 ? . 1_455
H(7B) H(18C) 3.165 ? . 1_455
H(8A) Ni(1) 2.866 ? . .
H(8A) N(1) 2.055 ? . .
H(8A) N(2) 3.430 ? . .
H(8A) C(2) 3.334 ? . .
H(8A) C(3) 2.705 ? . .
H(8A) C(4) 2.795 ? . .
H(8A) C(8) 0.990 ? . .
H(8A) C(9) 2.054 ? . .
H(8A) C(10) 3.396 ? . .
H(8A) C(23) 3.169 ? . 4_464
H(8A) C(24) 3.216 ? . 4_464
H(8A) H(23) 3.195 ? . 4_464
H(8A) H(24) 3.305 ? . 4_464
H(8A) H(2A) 3.593 ? . .
H(8A) H(3B) 2.923 ? . .
H(8A) H(4A) 2.146 ? . .
H(8A) H(4B) 3.561 ? . .
H(8A) H(8B) 1.595 ? . .
H(8A) H(10A) 2.719 ? . .
H(8A) H(10B) 3.570 ? . .
H(8A) H(9A) 2.848 ? . .
H(8A) H(9B) 2.356 ? . .
H(8A) H(9C) 2.337 ? . .
H(8A) H(11C) 3.141 ? . 2_556
H(8B) Ni(1) 2.834 ? . .
H(8B) S(1) 2.925 ? . .
H(8B) N(1) 2.056 ? . .
H(8B) C(1) 2.644 ? . .
H(8B) C(2) 2.680 ? . .
H(8B) C(3) 3.318 ? . .
H(8B) C(8) 0.990 ? . .
H(8B) C(9) 2.054 ? . .
H(8B) C(11) 3.468 ? . 2_556
H(8B) C(13) 2.979 ? . 2_656
H(8B) C(14) 3.153 ? . 2_656
H(8B) H(13) 2.910 ? . 2_656
H(8B) H(14) 3.222 ? . 2_656
H(8B) H(1A) 2.289 ? . .
H(8B) H(2A) 2.966 ? . .
H(8B) H(2B) 3.588 ? . .
H(8B) H(3B) 3.502 ? . .
H(8B) H(4A) 3.572 ? . .
H(8B) H(8A) 1.595 ? . .
H(8B) H(9A) 2.379 ? . .
H(8B) H(9B) 2.316 ? . .
H(8B) H(9C) 2.847 ? . .
H(8B) H(11B) 2.964 ? . 2_556
H(8B) H(11C) 3.059 ? . 2_556
H(10A) Ni(1) 3.078 ? . .
H(10A) N(2) 2.045 ? . .
H(10A) C(4) 2.790 ? . .
H(10A) C(5) 2.563 ? . .
H(10A) C(6) 3.319 ? . .
H(10A) C(8) 3.545 ? . .
H(10A) C(10) 0.990 ? . .
H(10A) C(11) 2.049 ? . .
H(10A) C(21) 3.053 ? . 4_464
H(10A) C(22) 2.867 ? . 4_464
H(10A) C(23) 3.341 ? . 4_464
H(10A) C(25) 3.214 ? . 4_464
H(10A) H(21) 3.270 ? . 4_464
H(10A) H(4A) 2.194 ? . .
H(10A) H(4B) 3.506 ? . .
H(10A) H(5A) 2.616 ? . .
H(10A) H(5B) 3.516 ? . .
H(10A) H(6B) 3.541 ? . .
H(10A) H(8A) 2.719 ? . .
H(10A) H(10B) 1.595 ? . .
H(10A) H(11A) 2.369 ? . .
H(10A) H(11B) 2.315 ? . .
H(10A) H(11C) 2.843 ? . .
H(10A) H(25B) 3.557 ? . 4_464
H(10A) H(25C) 2.732 ? . 4_464
H(10B) Ni(1) 2.774 ? . .
H(10B) S(2) 2.900 ? . .
H(10B) N(2) 2.045 ? . .
H(10B) C(5) 3.287 ? . .
H(10B) C(6) 2.771 ? . .
H(10B) C(7) 2.733 ? . .
H(10B) C(10) 0.990 ? . .
H(10B) C(11) 2.049 ? . .
H(10B) C(14) 3.182 ? . 1_455
H(10B) H(13) 3.298 ? . 1_455
H(10B) H(14) 2.335 ? . 1_455
H(10B) H(4A) 3.564 ? . .
H(10B) H(5A) 3.451 ? . .
H(10B) H(6B) 3.129 ? . .
H(10B) H(7B) 2.411 ? . .
H(10B) H(8A) 3.570 ? . .
H(10B) H(10A) 1.595 ? . .
H(10B) H(11A) 2.844 ? . .
H(10B) H(11A) 3.340 ? . 2_556
H(10B) H(11B) 2.346 ? . .
H(10B) H(11C) 2.337 ? . .
H(10B) H(11C) 3.431 ? . 2_556
H(10B) H(25C) 3.148 ? . 4_464
H(9A) S(4) 3.219 ? . 2_656
H(9A) N(1) 2.765 ? . .
H(9A) C(1) 3.321 ? . .
H(9A) C(2) 2.773 ? . .
H(9A) C(3) 3.271 ? . .
H(9A) C(8) 2.062 ? . .
H(9A) C(9) 0.980 ? . .
H(9A) C(9) 3.319 ? . 3_676
H(9A) C(12) 3.444 ? . 2_656
H(9A) C(13) 3.563 ? . 2_656
H(9A) C(16) 3.531 ? . 2_656
H(9A) C(17) 3.393 ? . 2_656
H(9A) H(1A) 2.853 ? . .
H(9A) H(2A) 2.198 ? . .
H(9A) H(3B) 2.770 ? . .
H(9A) H(3B) 2.779 ? . 3_676
H(9A) H(8A) 2.848 ? . .
H(9A) H(8B) 2.379 ? . .
H(9A) H(9A) 3.299 ? . 3_676
H(9A) H(9B) 1.600 ? . .
H(9A) H(9C) 1.600 ? . .
H(9A) H(9C) 2.516 ? . 3_676
H(9B) N(1) 3.398 ? . .
H(9B) C(8) 2.062 ? . .
H(9B) C(9) 0.980 ? . .
H(9B) C(13) 3.354 ? . 2_656
H(9B) C(14) 2.880 ? . 2_656
H(9B) C(15) 2.738 ? . 2_656
H(9B) C(16) 3.083 ? . 2_656
H(9B) C(17) 3.531 ? . 2_656
H(9B) C(18) 3.286 ? . 2_656
H(9B) C(24) 3.446 ? . 4_464
H(9B) H(14) 3.227 ? . 2_656
H(9B) H(16) 3.526 ? . 2_656
H(9B) H(24) 2.864 ? . 4_464
H(9B) H(3B) 3.507 ? . .
H(9B) H(3B) 3.087 ? . 3_676
H(9B) H(8A) 2.356 ? . .
H(9B) H(8B) 2.316 ? . .
H(9B) H(9A) 1.600 ? . .
H(9B) H(9C) 1.600 ? . .
H(9B) H(9C) 3.573 ? . 3_676
H(9B) H(18C) 2.839 ? . 2_656
H(9C) S(4) 3.597 ? . 4_464
H(9C) N(1) 2.815 ? . .
H(9C) C(2) 3.474 ? . .
H(9C) C(3) 2.729 ? . .
H(9C) C(4) 3.299 ? . .
H(9C) C(8) 2.062 ? . .
H(9C) C(9) 0.980 ? . .
H(9C) C(9) 3.003 ? . 3_676
H(9C) C(19) 3.591 ? . 4_464
H(9C) C(24) 3.183 ? . 4_464
H(9C) H(24) 2.784 ? . 4_464
H(9C) H(2A) 3.069 ? . .
H(9C) H(2A) 3.160 ? . 3_676
H(9C) H(3A) 3.593 ? . .
H(9C) H(3B) 2.098 ? . .
H(9C) H(3B) 2.999 ? . 3_676
H(9C) H(4A) 2.974 ? . .
H(9C) H(4B) 3.556 ? . .
H(9C) H(8A) 2.337 ? . .
H(9C) H(8B) 2.847 ? . .
H(9C) H(9A) 1.600 ? . .
H(9C) H(9A) 2.516 ? . 3_676
H(9C) H(9B) 1.600 ? . .
H(9C) H(9B) 3.573 ? . 3_676
H(9C) H(9C) 2.626 ? . 3_676
H(11A) N(2) 2.759 ? . .
H(11A) C(5) 2.775 ? . .
H(11A) C(6) 3.190 ? . .
H(11A) C(10) 2.058 ? . .
H(11A) C(11) 0.980 ? . .
H(11A) C(14) 3.350 ? . 2_646
H(11A) C(21) 3.354 ? . 4_464
H(11A) H(14) 3.199 ? . 2_646
H(11A) H(21) 2.919 ? . 4_464
H(11A) H(4A) 3.555 ? . .
H(11A) H(5A) 2.058 ? . .
H(11A) H(5B) 3.477 ? . .
H(11A) H(6B) 2.698 ? . .
H(11A) H(10A) 2.369 ? . .
H(11A) H(10B) 2.844 ? . .
H(11A) H(10B) 3.340 ? . 2_546
H(11A) H(11B) 1.600 ? . .
H(11A) H(11C) 1.600 ? . .
H(11B) S(1) 3.300 ? . 2_546
H(11B) N(2) 3.384 ? . .
H(11B) C(10) 2.058 ? . .
H(11B) C(11) 0.980 ? . .
H(11B) C(13) 3.599 ? . 1_455
H(11B) C(21) 3.419 ? . 4_464
H(11B) C(22) 3.496 ? . 4_464
H(11B) C(25) 3.100 ? . 4_464
H(11B) H(13) 2.923 ? . 1_455
H(11B) H(14) 3.207 ? . 1_455
H(11B) H(21) 2.987 ? . 4_464
H(11B) H(5A) 3.441 ? . .
H(11B) H(6B) 3.587 ? . .
H(11B) H(7B) 3.534 ? . .
H(11B) H(8B) 2.964 ? . 2_546
H(11B) H(10A) 2.315 ? . .
H(11B) H(10B) 2.346 ? . .
H(11B) H(11A) 1.600 ? . .
H(11B) H(11C) 1.600 ? . .
H(11B) H(25B) 2.788 ? . 4_464
H(11B) H(25C) 2.738 ? . 4_464
H(11C) N(2) 2.797 ? . .
H(11C) C(5) 3.502 ? . .
H(11C) C(6) 2.681 ? . .
H(11C) C(7) 2.930 ? . .
H(11C) C(8) 3.581 ? . 2_546
H(11C) C(10) 2.057 ? . .
H(11C) C(11) 0.980 ? . .
H(11C) H(14) 3.065 ? . 1_455
H(11C) H(23) 3.587 ? . 3_667
H(11C) H(5A) 3.099 ? . .
H(11C) H(6B) 2.214 ? . .
H(11C) H(7A) 3.580 ? . .
H(11C) H(7B) 2.327 ? . .
H(11C) H(8A) 3.141 ? . 2_546
H(11C) H(8B) 3.059 ? . 2_546
H(11C) H(10A) 2.843 ? . .
H(11C) H(10B) 2.337 ? . .
H(11C) H(10B) 3.431 ? . 2_546
H(11C) H(11A) 1.600 ? . .
H(11C) H(11B) 1.600 ? . .
H(11C) H(25C) 3.426 ? . 3_667
H(18A) C(14) 3.321 ? . .
H(18A) C(15) 2.060 ? . .
H(18A) C(16) 2.578 ? . .
H(18A) C(18) 0.980 ? . .
H(18A) C(21) 3.228 ? . 1_655
H(18A) C(22) 3.471 ? . 1_655
H(18A) C(25) 3.412 ? . 1_655
H(18A) H(16) 2.372 ? . .
H(18A) H(20) 2.778 ? . 3_777
H(18A) H(21) 2.929 ? . 1_655
H(18A) H(18B) 1.600 ? . .
H(18A) H(18C) 1.600 ? . .
H(18A) H(25A) 3.444 ? . 1_655
H(18A) H(25B) 2.882 ? . 1_655
H(18B) S(2) 3.171 ? . 1_655
H(18B) C(7) 3.567 ? . 1_655
H(18B) C(14) 2.722 ? . .
H(18B) C(15) 2.060 ? . .
H(18B) C(16) 3.199 ? . .
H(18B) C(18) 0.980 ? . .
H(18B) C(20) 3.345 ? . 1_655
H(18B) C(21) 3.062 ? . 1_655
H(18B) H(14) 2.612 ? . .
H(18B) H(16) 3.427 ? . .
H(18B) H(20) 3.503 ? . 1_655
H(18B) H(20) 2.923 ? . 3_777
H(18B) H(21) 3.033 ? . 1_655
H(18B) H(21) 3.174 ? . 3_777
H(18B) H(7B) 3.183 ? . 1_655
H(18B) H(18A) 1.600 ? . .
H(18B) H(18C) 1.600 ? . .
H(18C) C(14) 2.861 ? . .
H(18C) C(15) 2.060 ? . .
H(18C) C(16) 3.071 ? . .
H(18C) C(18) 0.980 ? . .
H(18C) C(21) 3.226 ? . 1_655
H(18C) C(22) 3.094 ? . 1_655
H(18C) C(25) 3.335 ? . 1_655
H(18C) H(14) 2.862 ? . .
H(18C) H(16) 3.221 ? . .
H(18C) H(21) 3.396 ? . 1_655
H(18C) H(23) 3.312 ? . 3_767
H(18C) H(24) 3.166 ? . 3_767
H(18C) H(7B) 3.165 ? . 1_655
H(18C) H(9B) 2.839 ? . 2_646
H(18C) H(18A) 1.600 ? . .
H(18C) H(18B) 1.600 ? . .
H(18C) H(25A) 3.085 ? . 1_655
H(18C) H(25B) 3.261 ? . 1_655
H(25A) C(6) 3.468 ? . 3_667
H(25A) C(7) 3.558 ? . 3_667
H(25A) C(21) 3.203 ? . .
H(25A) C(22) 2.052 ? . .
H(25A) C(23) 2.696 ? . .
H(25A) C(25) 0.980 ? . .
H(25A) H(21) 3.436 ? . .
H(25A) H(23) 2.592 ? . .
H(25A) H(24) 2.960 ? . 3_667
H(25A) H(2B) 3.468 ? . 4_465
H(25A) H(6A) 3.396 ? . 3_667
H(25A) H(6B) 2.958 ? . 3_667
H(25A) H(7A) 2.950 ? . 3_667
H(25A) H(18A) 3.444 ? . 1_455
H(25A) H(18C) 3.085 ? . 1_455
H(25A) H(25B) 1.600 ? . .
H(25A) H(25C) 1.600 ? . .
H(25B) S(1) 3.112 ? . 3_677
H(25B) C(18) 3.489 ? . 1_455
H(25B) C(21) 2.574 ? . .
H(25B) C(22) 2.052 ? . .
H(25B) C(23) 3.292 ? . .
H(25B) C(25) 0.980 ? . .
H(25B) H(13) 3.183 ? . 4_465
H(25B) H(21) 2.373 ? . .
H(25B) H(23) 3.574 ? . .
H(25B) H(10A) 3.557 ? . 4_565
H(25B) H(11B) 2.788 ? . 4_565
H(25B) H(18A) 2.882 ? . 1_455
H(25B) H(18C) 3.261 ? . 1_455
H(25B) H(25A) 1.600 ? . .
H(25B) H(25C) 1.600 ? . .
H(25C) C(6) 3.375 ? . 3_667
H(25C) C(10) 3.254 ? . 4_565
H(25C) C(11) 3.416 ? . 4_565
H(25C) C(13) 3.400 ? . 4_465
H(25C) C(21) 3.075 ? . .
H(25C) C(22) 2.052 ? . .
H(25C) C(23) 2.846 ? . .
H(25C) C(25) 0.980 ? . .
H(25C) H(13) 2.524 ? . 4_465
H(25C) H(21) 3.220 ? . .
H(25C) H(23) 2.831 ? . .
H(25C) H(6A) 3.597 ? . 3_667
H(25C) H(6B) 2.510 ? . 3_667
H(25C) H(7A) 3.582 ? . 3_667
H(25C) H(10A) 2.732 ? . 4_565
H(25C) H(10B) 3.148 ? . 4_565
H(25C) H(11B) 2.738 ? . 4_565
H(25C) H(11C) 3.426 ? . 3_667
H(25C) H(25A) 1.600 ? . .
H(25C) H(25B) 1.600 ? . .

loop_
_geom_torsion_atom_site_label_1
_geom_torsion_atom_site_label_2
_geom_torsion_atom_site_label_3
_geom_torsion_atom_site_label_4
_geom_torsion
_geom_torsion_publ_flag
_geom_torsion_site_symmetry_1
_geom_torsion_site_symmetry_2
_geom_torsion_site_symmetry_3
_geom_torsion_site_symmetry_4
Ni(2) Ni(1) S(1) C(1) 115.52(15) ? . . . .
S(1) Ni(1) Ni(2) S(2) 106.54(5) ? . . . .
S(1) Ni(1) Ni(2) S(3) -73.73(5) ? . . . .
S(1) Ni(1) Ni(2) S(4) 170.79(6) ? . . . .
Ni(2) Ni(1) S(2) C(7) -110.71(15) ? . . . .
S(2) Ni(1) Ni(2) S(1) -106.54(5) ? . . . .
S(2) Ni(1) Ni(2) S(3) 179.72(5) ? . . . .
S(2) Ni(1) Ni(2) S(4) 64.24(6) ? . . . .
Ni(2) Ni(1) N(1) C(2) -12.5(2) ? . . . .
Ni(2) Ni(1) N(1) C(3) 106.0(2) ? . . . .
Ni(2) Ni(1) N(1) C(8) -131.5(2) ? . . . .
N(1) Ni(1) Ni(2) S(1) 65.85(12) ? . . . .
N(1) Ni(1) Ni(2) S(2) 172.40(12) ? . . . .
N(1) Ni(1) Ni(2) S(3) -7.88(12) ? . . . .
N(1) Ni(1) Ni(2) S(4) -123.36(12) ? . . . .
Ni(2) Ni(1) N(2) C(5) -109.5(2) ? . . . .
Ni(2) Ni(1) N(2) C(6) 8.4(2) ? . . . .
Ni(2) Ni(1) N(2) C(10) 127.4(2) ? . . . .
N(2) Ni(1) Ni(2) S(1) -173.30(12) ? . . . .
N(2) Ni(1) Ni(2) S(2) -66.76(12) ? . . . .
N(2) Ni(1) Ni(2) S(3) 112.96(12) ? . . . .
N(2) Ni(1) Ni(2) S(4) -2.52(13) ? . . . .
S(1) Ni(1) S(2) Ni(2) -51.19(3) ? . . . .
S(1) Ni(1) S(2) C(7) -161.91(15) ? . . . .
S(2) Ni(1) S(1) Ni(2) 50.64(3) ? . . . .
S(2) Ni(1) S(1) C(1) 166.16(15) ? . . . .
S(1) Ni(1) N(1) C(2) 34.3(2) ? . . . .
S(1) Ni(1) N(1) C(3) 152.8(2) ? . . . .
S(1) Ni(1) N(1) C(8) -84.8(2) ? . . . .
N(1) Ni(1) S(1) Ni(2) -126.46(10) ? . . . .
N(1) Ni(1) S(1) C(1) -10.94(17) ? . . . .
S(1) Ni(1) N(2) C(5) -137.6(4) ? . . . .
S(1) Ni(1) N(2) C(6) -19.7(7) ? . . . .
S(1) Ni(1) N(2) C(10) 99.4(5) ? . . . .
N(2) Ni(1) S(1) Ni(2) 31.6(5) ? . . . .
N(2) Ni(1) S(1) C(1) 147.2(5) ? . . . .
S(2) Ni(1) N(1) C(2) 19.7(7) ? . . . .
S(2) Ni(1) N(1) C(3) 138.2(4) ? . . . .
S(2) Ni(1) N(1) C(8) -99.4(5) ? . . . .
N(1) Ni(1) S(2) Ni(2) -36.3(5) ? . . . .
N(1) Ni(1) S(2) C(7) -147.0(5) ? . . . .
S(2) Ni(1) N(2) C(5) -156.2(2) ? . . . .
S(2) Ni(1) N(2) C(6) -38.3(2) ? . . . .
S(2) Ni(1) N(2) C(10) 80.7(2) ? . . . .
N(2) Ni(1) S(2) Ni(2) 125.11(9) ? . . . .
N(2) Ni(1) S(2) C(7) 14.40(17) ? . . . .
N(1) Ni(1) N(2) C(5) 20.1(2) ? . . . .
N(1) Ni(1) N(2) C(6) 138.0(2) ? . . . .
N(1) Ni(1) N(2) C(10) -102.9(2) ? . . . .
N(2) Ni(1) N(1) C(2) -141.4(2) ? . . . .
N(2) Ni(1) N(1) C(3) -22.9(2) ? . . . .
N(2) Ni(1) N(1) C(8) 99.5(2) ? . . . .
Ni(1) Ni(2) S(1) C(1) -94.33(16) ? . . . .
Ni(1) Ni(2) S(2) C(7) 93.83(16) ? . . . .
Ni(1) Ni(2) S(3) C(12) -160.17(16) ? . . . .
Ni(1) Ni(2) S(4) C(19) -83.02(14) ? . . . .
S(1) Ni(2) S(2) Ni(1) 49.33(3) ? . . . .
S(1) Ni(2) S(2) C(7) 143.16(16) ? . . . .
S(2) Ni(2) S(1) Ni(1) -49.72(3) ? . . . .
S(2) Ni(2) S(1) C(1) -144.05(16) ? . . . .
S(1) Ni(2) S(3) C(12) 152.23(16) ? . . . .
S(3) Ni(2) S(1) Ni(1) 116.48(4) ? . . . .
S(3) Ni(2) S(1) C(1) 22.14(16) ? . . . .
S(2) Ni(2) S(3) C(12) -159.5(2) ? . . . .
S(3) Ni(2) S(2) Ni(1) -0.83(17) ? . . . .
S(3) Ni(2) S(2) C(7) 93.0(2) ? . . . .
S(2) Ni(2) S(4) C(19) -38.35(14) ? . . . .
S(4) Ni(2) S(2) Ni(1) -134.94(4) ? . . . .
S(4) Ni(2) S(2) C(7) -41.11(16) ? . . . .
S(3) Ni(2) S(4) C(19) 154.58(14) ? . . . .
S(4) Ni(2) S(3) C(12) -25.03(16) ? . . . .
Ni(1) S(1) C(1) C(2) -13.6(3) ? . . . .
Ni(2) S(1) C(1) C(2) 66.4(3) ? . . . .
Ni(1) S(2) C(7) C(6) 11.7(2) ? . . . .
Ni(2) S(2) C(7) C(6) -67.5(2) ? . . . .
Ni(2) S(3) C(12) C(13) 146.0(3) ? . . . .
Ni(2) S(3) C(12) C(17) -42.9(4) ? . . . .
Ni(2) S(4) C(19) C(20) -41.6(3) ? . . . .
Ni(2) S(4) C(19) C(24) 140.6(2) ? . . . .
Ni(1) N(1) C(2) C(1) -52.5(3) ? . . . .
Ni(1) N(1) C(3) C(4) 49.5(4) ? . . . .
Ni(1) N(1) C(8) C(9) 178.3(3) ? . . . .
C(2) N(1) C(3) C(4) 168.2(3) ? . . . .
C(3) N(1) C(2) C(1) -177.0(3) ? . . . .
C(2) N(1) C(8) C(9) 62.6(4) ? . . . .
C(8) N(1) C(2) C(1) 61.9(4) ? . . . .
C(3) N(1) C(8) C(9) -56.0(4) ? . . . .
C(8) N(1) C(3) C(4) -69.9(4) ? . . . .
Ni(1) N(2) C(5) C(4) -43.5(4) ? . . . .
Ni(1) N(2) C(6) C(7) 56.8(3) ? . . . .
Ni(1) N(2) C(10) C(11) -162.9(3) ? . . . .
C(5) N(2) C(6) C(7) -178.6(3) ? . . . .
C(6) N(2) C(5) C(4) -159.6(3) ? . . . .
C(5) N(2) C(10) C(11) 69.0(4) ? . . . .
C(10) N(2) C(5) C(4) 79.2(4) ? . . . .
C(6) N(2) C(10) C(11) -49.2(4) ? . . . .
C(10) N(2) C(6) C(7) -59.6(4) ? . . . .
S(1) C(1) C(2) N(1) 42.9(4) ? . . . .
N(1) C(3) C(4) C(5) -74.1(4) ? . . . .
C(3) C(4) C(5) N(2) 70.2(5) ? . . . .
N(2) C(6) C(7) S(2) -45.2(4) ? . . . .
S(3) C(12) C(13) C(14) 169.3(3) ? . . . .
S(3) C(12) C(17) C(16) -169.5(3) ? . . . .
C(13) C(12) C(17) C(16) 1.7(6) ? . . . .
C(17) C(12) C(13) C(14) -2.6(6) ? . . . .
C(12) C(13) C(14) C(15) 2.1(7) ? . . . .
C(13) C(14) C(15) C(16) -0.5(7) ? . . . .
C(13) C(14) C(15) C(18) 179.0(4) ? . . . .
C(14) C(15) C(16) C(17) -0.5(7) ? . . . .
C(18) C(15) C(16) C(17) -179.9(3) ? . . . .
C(15) C(16) C(17) C(12) -0.2(5) ? . . . .
S(4) C(19) C(20) C(21) -178.6(2) ? . . . .
S(4) C(19) C(24) C(23) 177.6(3) ? . . . .
C(20) C(19) C(24) C(23) -0.4(5) ? . . . .
C(24) C(19) C(20) C(21) -0.7(5) ? . . . .
C(19) C(20) C(21) C(22) 0.4(5) ? . . . .
C(20) C(21) C(22) C(23) 1.1(5) ? . . . .
C(20) C(21) C(22) C(25) -178.2(3) ? . . . .
C(21) C(22) C(23) C(24) -2.2(6) ? . . . .
C(25) C(22) C(23) C(24) 177.0(4) ? . . . .
C(22) C(23) C(24) C(19) 1.9(6) ? . . . .
